data_7042769
loop_
_publ_author_name
'Liu, Mei-Jiao'
'Hu, kong-Qiu'
'Liu, Cai-Ming'
'Cui, Ai-Li'
'Kou, Hui-Zhong'

_publ_section_title
;
 Metallocyclic Ni4Ln2M2 single-molecule magnets
;
_journal_name_full 'Dalton Trans.'
_journal_paper_doi 10.1039/C7DT00948H
_journal_year 2017
_chemical_formula_moiety 'C96 H100 Cr2 N20 Ni4 O18 Y2, 4(C3 H7 N O), 2(C2 H3 N), 6(H2 O), 2(O)'
_chemical_formula_sum 'C112 H150 Cr2 N26 Ni4 O30 Y2'
_chemical_formula_weight 2857.23
_chemical_name_systematic
;
 ?
;
_space_group_crystal_system monoclinic
_space_group_IT_number 14
_space_group_name_Hall '-P 2ybc'
_space_group_name_H-M_alt 'P 1 21/c 1'
_symmetry_space_group_name_Hall '-P 2ybc'
_symmetry_space_group_name_H-M 'P 1 21/c 1'
_atom_sites_solution_hydrogens mixed
_atom_sites_solution_primary heavy
_audit_creation_date 2017-04-11
_audit_creation_method
;
Olex2 1.2
(compiled 2016.09.09 svn.r3337 for OlexSys, GUI svn.r5227)
;
_audit_update_record
;
2017-04-14 deposited with the CCDC.
2017-04-24 downloaded from the CCDC.
;
_cell_angle_alpha 90
_cell_angle_beta 105.6390(16)
_cell_angle_gamma 90
_cell_formula_units_Z 2
_cell_length_a 16.6402(3)
_cell_length_b 22.7099(3)
_cell_length_c 19.1594(3)
_cell_measurement_reflns_used 14205
_cell_measurement_temperature 173.00(10)
_cell_measurement_theta_max 76.3070
_cell_measurement_theta_min 4.5330
_cell_volume 6972.2(2)
_computing_cell_refinement 'CrysAlisPro 1.171.38.43f (Rigaku OD, 2015)'
_computing_data_collection 'CrysAlisPro 1.171.38.43f (Rigaku OD, 2015)'
_computing_data_reduction 'CrysAlisPro 1.171.38.43f (Rigaku OD, 2015)'
_computing_molecular_graphics 'Olex2 (Dolomanov et al., 2009)'
_computing_publication_material 'Olex2 (Dolomanov et al., 2009)'
_computing_structure_refinement 'ShelXL (Sheldrick, 2015)'
_computing_structure_solution 'ShelXS (Sheldrick, 2008)'
_diffrn_ambient_environment N~2~
_diffrn_ambient_temperature 173.00(10)
_diffrn_detector 'CCD plate'
_diffrn_detector_area_resol_mean 5.2137
_diffrn_detector_type AtlasS2
_diffrn_measured_fraction_theta_full 0.986
_diffrn_measured_fraction_theta_max 1.000
_diffrn_measurement_details
;
List of Runs (angles in degrees, time in seconds):

  # Type    Start    End  Width  t~exp~   \w     \q     \k     \f   Frames
#--------------------------------------------------------------------------
  1  \w      1.00  81.00   1.00    1.16    --   40.81 -99.00 -90.00   80
  2  \w     30.00 105.00   1.00    7.00    --  112.00 -95.00 -60.00   75
  3  \w     49.00 102.00   1.00    7.00    --  112.00 -95.00  30.00   53
  4  \w     62.00 140.00   1.00    7.00    --  112.00 -77.00 120.00   78
  5  \w    105.00 177.00   1.00    7.00    --  112.00  30.00  60.00   72
  6  \w    104.00 163.00   1.00    7.00    --  112.00  45.00   0.00   59
  7  \w     83.00 171.00   1.00    7.00    --  112.00  61.00  90.00   88
  8  \w     75.00 116.00   1.00    1.16    --   40.81  77.00  30.00   41
  9  \w     35.00  82.00   1.00    7.00    --  112.00 -95.00 120.00   47
 10  \w      2.00  81.00   1.00    1.16    --   40.81 -99.00 150.00   79
 11  \w   -104.00 -18.00   1.00    1.16    --  -40.81 -38.00 -90.00   86
;
_diffrn_measurement_device 'four-circle diffractometer'
_diffrn_measurement_device_type 'SuperNova, Dual, Cu at zero, AtlasS2'
_diffrn_measurement_method '\w scans'
_diffrn_orient_matrix_type 'CrysAlisPro convention (1999,Acta A55,543-557)'
_diffrn_orient_matrix_UB_11 -0.0468690000
_diffrn_orient_matrix_UB_12 -0.0590176000
_diffrn_orient_matrix_UB_13 -0.0165509000
_diffrn_orient_matrix_UB_21 0.0685897000
_diffrn_orient_matrix_UB_22 -0.0300365000
_diffrn_orient_matrix_UB_23 0.0597937000
_diffrn_orient_matrix_UB_31 -0.0484278000
_diffrn_orient_matrix_UB_32 0.0145889000
_diffrn_orient_matrix_UB_33 0.0559243000
_diffrn_radiation_monochromator mirror
_diffrn_radiation_probe x-ray
_diffrn_radiation_type CuK\a
_diffrn_radiation_wavelength 1.54184
_diffrn_reflns_av_R_equivalents 0.0307
_diffrn_reflns_av_unetI/netI 0.0408
_diffrn_reflns_Laue_measured_fraction_full 0.986
_diffrn_reflns_Laue_measured_fraction_max 1.000
_diffrn_reflns_limit_h_max 17
_diffrn_reflns_limit_h_min -19
_diffrn_reflns_limit_k_max 27
_diffrn_reflns_limit_k_min -22
_diffrn_reflns_limit_l_max 22
_diffrn_reflns_limit_l_min -22
_diffrn_reflns_number 27805
_diffrn_reflns_point_group_measured_fraction_full 0.986
_diffrn_reflns_point_group_measured_fraction_max 1.000
_diffrn_reflns_theta_full 67.684
_diffrn_reflns_theta_max 66.991
_diffrn_reflns_theta_min 3.684
_diffrn_source 'micro-focus sealed X-ray tube'
_diffrn_source_type 'SuperNova (Cu) X-ray Source'
_exptl_absorpt_coefficient_mu 3.500
_exptl_absorpt_correction_T_max 1.00000
_exptl_absorpt_correction_T_min 0.72317
_exptl_absorpt_correction_type multi-scan
_exptl_absorpt_process_details
;
CrysAlisPro 1.171.38.43f (Rigaku Oxford Diffraction, 2015)
Empirical absorption correction using spherical harmonics,
 implemented in SCALE3 ABSPACK scaling algorithm.
;
_exptl_crystal_colour green
_exptl_crystal_colour_primary green
_exptl_crystal_density_diffrn 1.361
_exptl_crystal_description block
_exptl_crystal_F_000 2964
_exptl_crystal_size_max 0.3
_exptl_crystal_size_mid 0.2
_exptl_crystal_size_min 0.2
_refine_diff_density_max 2.187
_refine_diff_density_min -0.794
_refine_diff_density_rms 0.112
_refine_ls_extinction_method none
_refine_ls_goodness_of_fit_ref 1.060
_refine_ls_hydrogen_treatment constr
_refine_ls_matrix_type full
_refine_ls_number_parameters 855
_refine_ls_number_reflns 12429
_refine_ls_number_restraints 54
_refine_ls_restrained_S_all 1.073
_refine_ls_R_factor_all 0.0703
_refine_ls_R_factor_gt 0.0587
_refine_ls_shift/su_max 0.002
_refine_ls_shift/su_mean 0.000
_refine_ls_structure_factor_coef Fsqd
_refine_ls_weighting_details
;
 w=1/[\s^2^(Fo^2^)+(0.0927P)^2^+20.8478P]
 where P=(Fo^2^+2Fc^2^)/3
;
_refine_ls_weighting_scheme calc
_refine_ls_wR_factor_gt 0.1761
_refine_ls_wR_factor_ref 0.1843
_reflns_Friedel_coverage 0.000
_reflns_number_gt 10339
_reflns_number_total 12429
_reflns_threshold_expression 'I > 2\s(I)'
_cod_data_source_file c7dt00948h2.cif
_cod_data_source_block 8
_cod_original_cell_volume 6972.22(19)
_cod_database_code 7042769
_shelxl_version_number 2013-2
_chemical_oxdiff_formula CHNONiYCr
_chemical_oxdiff_usercomment CHNONiYCr
_shelx_space_group_comment
;
The symmetry employed for this shelxl refinement is uniquely defined
by the following loop, which should always be used as a source of
symmetry information in preference to the above space-group names.
They are only intended as comments.
;
_shelx_estimated_absorpt_t_max 0.541
_shelx_estimated_absorpt_t_min 0.420
_reflns_odcompleteness_completeness 99.95
_reflns_odcompleteness_iscentric 1
_reflns_odcompleteness_theta 61.08
_olex2_refinement_description
;
1. Fixed Uiso
 At 1.2 times of:
  All C(H) groups, {H2WA,H2WB} of O2W, All C(H,H) groups
 At 1.5 times of:
  All C(H,H,H) groups, {H4WA,H4WB} of O4W, {H5WA,H5WB} of O5W, {H1WA,H1WB} of
  O1W
2. Restrained distances
 O9-C57 = O11-C58
 1.25 with sigma of 0.01
 C57-N13 = C58-N14
 1.3 with sigma of 0.01
 N13-C55 = N13-C56 = N14-C59 = N14-C60
 1.45 with sigma of 0.01
 O9-N13 = O11-N14
 2.26 with sigma of 0.01
 C57-C55 = C57-C56 = C58-C59 = C58-C60
 2.4 with sigma of 0.01
3. Restrained planarity
 O9, C57, N13, C55, C56
 with sigma of 0.1
 O11, C58, N14, C59, C60
 with sigma of 0.1
4. Uiso/Uaniso restraints and constraints
Uanis(C58) \\sim Ueq, Uanis(N12) \\sim Ueq, Uanis(C52) \\sim Ueq, Uanis(O11)
\\sim Ueq: with sigma of 0.01 and sigma for terminal atoms of 0.02
Uanis(C55) \\sim Ueq, Uanis(C56) \\sim Ueq: with sigma of 0.005 and sigma for
terminal atoms of 0.01
5. Others
 Sof(N14)=Sof(C59)=Sof(H59A)=Sof(H59B)=Sof(H59C)=Sof(C60)=Sof(H60A)=Sof(H60B)=
 Sof(H60C)=Sof(C58)=Sof(H58)=Sof(O11)=1-FVAR(1)
 Sof(O9)=Sof(N13)=Sof(C57)=Sof(H57)=Sof(C56)=Sof(H56A)=Sof(H56B)=Sof(H56C)=
 Sof(C55)=Sof(H55A)=Sof(H55B)=Sof(H55C)=FVAR(1)
6.a Riding coordinates:
 O2W(H2WA,H2WB), O4W(H4WA,H4WB), O5W(H5WA,H5WB)
6.b Rotating group:
 O1W(H1WA,H1WB)
6.c Secondary CH2 refined with riding coordinates:
 C16(H16A,H16B), C20(H20A,H20B), C37(H37A,H37B), C41(H41A,H41B)
6.d Aromatic/amide H refined with riding coordinates:
 C33(H33), C45(H45), C21(H21), C31(H31), C9(H9), C11(H11), C42(H42), C10(H10),
 C15(H15), C36(H36), C25(H25), C46(H46), C44(H44), C50(H50), C32(H32), C23(H23),
  C24(H24), C57(H57), C58(H58)
6.e Idealised Me refined as rotating group:
 C28(H28A,H28B,H28C), C48(H48A,H48B,H48C), C29(H29A,H29B,H29C), C7(H7A,H7B,
 H7C), C54(H54A,H54B,H54C), C51(H51A,H51B,H51C), C52(H52A,H52B,H52C), C18(H18A,
 H18B,H18C), C19(H19A,H19B,H19C), C39(H39A,H39B,H39C), C40(H40A,H40B,H40C),
 C56(H56A,H56B,H56C), C55(H55A,H55B,H55C), C59(H59A,H59B,H59C), C60(H60A,H60B,
 H60C)
;
_olex2_submission_special_instructions 'No special instructions were received'
_oxdiff_exptl_absorpt_empirical_details
;
Empirical correction (ABSPACK) includes:
- Absorption correction using spherical harmonics
- Frame scaling
;
_oxdiff_exptl_absorpt_empirical_full_max 1.523
_oxdiff_exptl_absorpt_empirical_full_min 0.492

loop_
_space_group_symop_operation_xyz
'x, y, z'
'-x, y+1/2, -z+1/2'
'-x, -y, -z'
'x, -y-1/2, z-1/2'

loop_
_atom_site_label
_atom_site_type_symbol
_atom_site_fract_x
_atom_site_fract_y
_atom_site_fract_z
_atom_site_U_iso_or_equiv
_atom_site_adp_type
_atom_site_occupancy
_atom_site_site_symmetry_order
_atom_site_calc_flag
_atom_site_refinement_flags_posn
_atom_site_refinement_flags_adp
_atom_site_refinement_flags_occupancy
_atom_site_disorder_assembly
_atom_site_disorder_group
Y1 Y 0.49168(2) 0.50362(2) 0.28704(2) 0.02650(13) Uani 1 1 d . . . . .
Ni1 Ni 0.70562(5) 0.54126(3) 0.33158(4) 0.03008(19) Uani 1 1 d . . . . .
Cr1 Cr 0.79713(5) 0.66086(3) 0.56627(4) 0.02944(19) Uani 1 1 d . . . . .
Ni2 Ni 0.27955(5) 0.46156(3) 0.23764(4) 0.03033(19) Uani 1 1 d . . . . .
O2 O 0.63129(19) 0.47343(13) 0.33994(17) 0.0292(6) Uani 1 1 d . . . . .
O1 O 0.5931(2) 0.56433(13) 0.26451(18) 0.0312(7) Uani 1 1 d . . . . .
O6 O 0.38976(19) 0.44312(13) 0.21706(17) 0.0297(7) Uani 1 1 d . . . . .
O5 O 0.3522(2) 0.53114(13) 0.27833(18) 0.0322(7) Uani 1 1 d . . . . .
O3 O 0.4448(2) 0.56350(15) 0.17491(19) 0.0371(7) Uani 1 1 d . . . . .
N10 N 0.1751(3) 0.51016(19) 0.2218(2) 0.0370(9) Uani 1 1 d . . . . .
O8 O 0.5361(2) 0.44579(14) 0.19409(18) 0.0338(7) Uani 1 1 d . . . . .
N7 N 0.8066(3) 0.48920(19) 0.3557(3) 0.0388(10) Uani 1 1 d . . . . .
O4 O 0.5122(2) 0.40030(14) 0.33483(18) 0.0356(7) Uani 1 1 d . . . . .
O7 O 0.4690(2) 0.60693(14) 0.3252(2) 0.0367(8) Uani 1 1 d . . . . .
N9 N 0.2264(3) 0.39217(19) 0.1766(2) 0.0375(9) Uani 1 1 d . . . . .
N8 N 0.7596(3) 0.60962(18) 0.2928(3) 0.0398(10) Uani 1 1 d . . . . .
N6 N 0.6096(3) 0.70887(18) 0.5225(2) 0.0362(9) Uani 1 1 d . . . . .
C2 C 0.7592(3) 0.60418(19) 0.6330(3) 0.0295(9) Uani 1 1 d . . . . .
C8 C 0.4962(3) 0.6097(2) 0.1672(3) 0.0340(10) Uani 1 1 d . . . . .
C13 C 0.5763(3) 0.60766(19) 0.2158(3) 0.0316(10) Uani 1 1 d . . . . .
C30 C 0.4868(3) 0.3973(2) 0.1659(2) 0.0321(10) Uani 1 1 d . . . . .
C35 C 0.4079(3) 0.39853(19) 0.1781(2) 0.0304(9) Uani 1 1 d . . . . .
C6 C 0.6786(3) 0.6940(2) 0.5380(3) 0.0340(10) Uani 1 1 d . . . . .
N3 N 0.7307(3) 0.57723(19) 0.4300(3) 0.0405(10) Uani 1 1 d . . . . .
C5 C 0.9161(4) 0.6259(2) 0.6018(3) 0.0478(13) Uani 1 1 d . . . . .
C33 C 0.3777(3) 0.3074(2) 0.1100(3) 0.0411(12) Uani 1 1 d . . . . .
H33 H 0.3403 0.2761 0.0909 0.049 Uiso 1 1 calc R . . . .
C4 C 0.8349(3) 0.7175(2) 0.4971(3) 0.0416(12) Uani 1 1 d . . . . .
C49 C 0.3278(3) 0.5866(2) 0.2801(3) 0.0312(9) Uani 1 1 d . . . . .
C16 C 0.8506(3) 0.6181(2) 0.3232(4) 0.0482(13) Uani 1 1 d . . . . .
H16A H 0.8619 0.6301 0.3747 0.058 Uiso 1 1 calc R . . . .
H16B H 0.8695 0.6504 0.2967 0.058 Uiso 1 1 calc R . . . .
C34 C 0.3514(3) 0.3534(2) 0.1479(3) 0.0361(10) Uani 1 1 d . . . . .
C1 C 0.8320(3) 0.7205(2) 0.6490(3) 0.0406(12) Uani 1 1 d . . . . .
C45 C 0.2869(4) 0.7063(2) 0.2883(3) 0.0468(13) Uani 1 1 d . . . . .
H45 H 0.2731 0.7466 0.2913 0.056 Uiso 1 1 calc R . . . .
C14 C 0.6349(3) 0.6506(2) 0.2090(3) 0.0379(11) Uani 1 1 d . . . . .
N1 N 0.8544(3) 0.7536(2) 0.6959(3) 0.0584(14) Uani 1 1 d . . . . .
C21 C 0.8055(3) 0.4327(2) 0.3607(3) 0.0439(12) Uani 1 1 d . . . . .
H21 H 0.8579 0.4133 0.3705 0.053 Uiso 1 1 calc R . . . .
C26 C 0.5892(3) 0.3752(2) 0.3421(3) 0.0343(10) Uani 1 1 d . . . . .
C31 C 0.5123(3) 0.3521(2) 0.1284(3) 0.0378(11) Uani 1 1 d . . . . .
H31 H 0.5669 0.3519 0.1219 0.045 Uiso 1 1 calc R . . . .
C27 C 0.6529(3) 0.41659(19) 0.3452(3) 0.0316(10) Uani 1 1 d . . . . .
C9 C 0.4729(4) 0.6536(2) 0.1157(3) 0.0408(11) Uani 1 1 d . . . . .
H9 H 0.4181 0.6544 0.0840 0.049 Uiso 1 1 calc R . . . .
C11 C 0.6098(4) 0.6950(2) 0.1565(3) 0.0439(13) Uani 1 1 d . . . . .
H11 H 0.6487 0.7246 0.1527 0.053 Uiso 1 1 calc R . . . .
C42 C 0.1739(3) 0.5659(2) 0.2334(3) 0.0400(11) Uani 1 1 d . . . . .
H42 H 0.1202 0.5834 0.2242 0.048 Uiso 1 1 calc R . . . .
C3 C 0.7578(3) 0.60395(19) 0.4820(3) 0.0292(9) Uani 1 1 d . . . . .
C28 C 0.4524(3) 0.3653(3) 0.3584(4) 0.0498(14) Uani 1 1 d . . . . .
H28A H 0.4083 0.3908 0.3664 0.075 Uiso 1 1 calc GR . . . .
H28B H 0.4803 0.3452 0.4037 0.075 Uiso 1 1 calc GR . . . .
H28C H 0.4279 0.3360 0.3212 0.075 Uiso 1 1 calc GR . . . .
N4 N 0.8569(4) 0.7474(2) 0.4582(3) 0.0578(13) Uani 1 1 d . . . . .
C20 C 0.8899(3) 0.5168(3) 0.3731(4) 0.0494(14) Uani 1 1 d . . . . .
H20A H 0.9323 0.4856 0.3765 0.059 Uiso 1 1 calc R . . . .
H20B H 0.9008 0.5357 0.4213 0.059 Uiso 1 1 calc R . . . .
C10 C 0.5307(4) 0.6968(2) 0.1106(3) 0.0454(13) Uani 1 1 d . . . . .
H10 H 0.5154 0.7273 0.0756 0.054 Uiso 1 1 calc R . . . .
C47 C 0.3892(3) 0.6297(2) 0.3052(3) 0.0344(10) Uani 1 1 d . . . . .
C15 C 0.7215(3) 0.6494(2) 0.2487(3) 0.0407(12) Uani 1 1 d . . . . .
H15 H 0.7544 0.6818 0.2413 0.049 Uiso 1 1 calc R . . . .
C36 C 0.2649(3) 0.3527(2) 0.1494(3) 0.0383(11) Uani 1 1 d . . . . .
H36 H 0.2330 0.3195 0.1279 0.046 Uiso 1 1 calc R . . . .
C37 C 0.1365(3) 0.3808(3) 0.1685(3) 0.0490(13) Uani 1 1 d . . . . .
H37A H 0.1291 0.3677 0.2157 0.059 Uiso 1 1 calc R . . . .
H37B H 0.1177 0.3484 0.1333 0.059 Uiso 1 1 calc R . . . .
C43 C 0.2437(3) 0.6053(2) 0.2586(3) 0.0360(10) Uani 1 1 d . . . . .
C25 C 0.6035(4) 0.3151(2) 0.3443(3) 0.0448(13) Uani 1 1 d . . . . .
H25 H 0.5589 0.2882 0.3405 0.054 Uiso 1 1 calc R . . . .
C46 C 0.3701(4) 0.6885(2) 0.3085(3) 0.0429(12) Uani 1 1 d . . . . .
H46 H 0.4133 0.7167 0.3244 0.051 Uiso 1 1 calc R . . . .
C22 C 0.7337(3) 0.3957(2) 0.3531(3) 0.0395(11) Uani 1 1 d . . . . .
C48 C 0.5325(4) 0.6426(3) 0.3735(4) 0.0532(15) Uani 1 1 d . . . . .
H48A H 0.5811 0.6180 0.3956 0.080 Uiso 1 1 calc GR . . . .
H48B H 0.5101 0.6593 0.4115 0.080 Uiso 1 1 calc GR . . . .
H48C H 0.5491 0.6745 0.3459 0.080 Uiso 1 1 calc GR . . . .
N5 N 0.9827(4) 0.6099(3) 0.6277(4) 0.080(2) Uani 1 1 d . . . . .
C29 C 0.6105(4) 0.4535(3) 0.1697(3) 0.0483(14) Uani 1 1 d . . . . .
H29A H 0.6365 0.4914 0.1872 0.073 Uiso 1 1 calc GR . . . .
H29B H 0.5956 0.4528 0.1167 0.073 Uiso 1 1 calc GR . . . .
H29C H 0.6499 0.4216 0.1889 0.073 Uiso 1 1 calc GR . . . .
C44 C 0.2255(4) 0.6660(2) 0.2642(3) 0.0451(12) Uani 1 1 d . . . . .
H44 H 0.1690 0.6786 0.2508 0.054 Uiso 1 1 calc R . . . .
C38 C 0.0822(3) 0.4345(3) 0.1430(3) 0.0517(14) Uani 1 1 d . . . . .
C41 C 0.0933(3) 0.4806(3) 0.2027(3) 0.0465(13) Uani 1 1 d . . . . .
H41A H 0.0492 0.5107 0.1871 0.056 Uiso 1 1 calc R . . . .
H41B H 0.0851 0.4613 0.2466 0.056 Uiso 1 1 calc R . . . .
C17 C 0.9007(4) 0.5626(3) 0.3184(4) 0.0533(15) Uani 1 1 d . . . . .
C7 C 0.3693(4) 0.5565(3) 0.1177(4) 0.0643(19) Uani 1 1 d . . . . .
H7A H 0.3435 0.5186 0.1232 0.096 Uiso 1 1 calc GR . . . .
H7B H 0.3823 0.5576 0.0708 0.096 Uiso 1 1 calc GR . . . .
H7C H 0.3306 0.5885 0.1201 0.096 Uiso 1 1 calc GR . . . .
N12 N 0.2717(4) 0.5790(5) 0.4580(3) 0.093(2) Uani 1 1 d . U . . .
C54 C 0.0323(6) 0.7259(4) 0.1071(5) 0.088(3) Uani 1 1 d . . . . .
H54A H 0.0619 0.7341 0.0703 0.132 Uiso 1 1 calc GR . . . .
H54B H 0.0681 0.7363 0.1551 0.132 Uiso 1 1 calc GR . . . .
H54C H -0.0191 0.7492 0.0968 0.132 Uiso 1 1 calc GR . . . .
C53 C 0.0122(6) 0.6653(4) 0.1056(5) 0.088(3) Uani 1 1 d . . . . .
C51 C 0.1947(8) 0.5467(5) 0.4396(6) 0.120(4) Uani 1 1 d . . . . .
H51A H 0.1634 0.5552 0.4750 0.180 Uiso 1 1 calc GR . . . .
H51B H 0.2066 0.5044 0.4400 0.180 Uiso 1 1 calc GR . . . .
H51C H 0.1615 0.5583 0.3911 0.180 Uiso 1 1 calc GR . . . .
C52 C 0.2734(11) 0.6342(6) 0.4615(6) 0.150(6) Uani 1 1 d . U . . .
H52A H 0.2313 0.6505 0.4199 0.225 Uiso 1 1 calc GR . . . .
H52B H 0.3288 0.6483 0.4606 0.225 Uiso 1 1 calc GR . . . .
H52C H 0.2615 0.6469 0.5065 0.225 Uiso 1 1 calc GR . . . .
O10 O 0.4126(3) 0.5667(3) 0.4856(2) 0.0674(14) Uani 1 1 d . . . . .
C50 C 0.3394(6) 0.5400(4) 0.4715(5) 0.088(3) Uani 1 1 d . . . . .
H50 H 0.3332 0.4984 0.4706 0.106 Uiso 1 1 calc R . . . .
N11 N -0.0032(6) 0.6164(4) 0.1060(6) 0.125(3) Uani 1 1 d . . . . .
C18 C 0.8781(5) 0.5370(3) 0.2419(5) 0.073(2) Uani 1 1 d . . . . .
H18A H 0.8189 0.5259 0.2276 0.110 Uiso 1 1 calc GR . . . .
H18B H 0.9124 0.5021 0.2408 0.110 Uiso 1 1 calc GR . . . .
H18C H 0.8884 0.5665 0.2080 0.110 Uiso 1 1 calc GR . . . .
C32 C 0.4563(3) 0.3069(2) 0.1002(3) 0.0433(12) Uani 1 1 d . . . . .
H32 H 0.4727 0.2756 0.0742 0.052 Uiso 1 1 calc R . . . .
C23 C 0.7475(4) 0.3338(2) 0.3563(4) 0.0525(15) Uani 1 1 d . . . . .
H23 H 0.8023 0.3192 0.3615 0.063 Uiso 1 1 calc R . . . .
C24 C 0.6839(4) 0.2949(2) 0.3522(4) 0.0552(16) Uani 1 1 d . . . . .
H24 H 0.6949 0.2538 0.3547 0.066 Uiso 1 1 calc R . . . .
C19 C 0.9931(4) 0.5805(3) 0.3406(6) 0.080(2) Uani 1 1 d . . . . .
H19A H 1.0015 0.6138 0.3109 0.120 Uiso 1 1 calc GR . . . .
H19B H 1.0274 0.5472 0.3333 0.120 Uiso 1 1 calc GR . . . .
H19C H 1.0094 0.5919 0.3919 0.120 Uiso 1 1 calc GR . . . .
C39 C 0.0982(4) 0.4618(4) 0.0747(3) 0.0661(18) Uani 1 1 d . . . . .
H39A H 0.1561 0.4757 0.0857 0.099 Uiso 1 1 calc GR . . . .
H39B H 0.0602 0.4951 0.0587 0.099 Uiso 1 1 calc GR . . . .
H39C H 0.0886 0.4322 0.0362 0.099 Uiso 1 1 calc GR . . . .
C40 C -0.0088(4) 0.4136(4) 0.1260(5) 0.076(2) Uani 1 1 d . . . . .
H40A H -0.0197 0.3851 0.0862 0.113 Uiso 1 1 calc GR . . . .
H40B H -0.0462 0.4475 0.1119 0.113 Uiso 1 1 calc GR . . . .
H40C H -0.0186 0.3950 0.1692 0.113 Uiso 1 1 calc GR . . . .
O1W O 0.4958(3) 0.50402(17) 0.4082(2) 0.0461(9) Uani 1 1 d . . . . .
H1WA H 0.4996 0.5397 0.4247 0.069 Uiso 1 1 d GR . . . .
H1WB H 0.5386 0.4843 0.4329 0.069 Uiso 1 1 d GR . . . .
O2W O 1.0193(5) 0.7451(4) 0.4280(4) 0.118(2) Uani 1 1 d . . . . .
H2WA H 1.0451 0.7138 0.4456 0.141 Uiso 1 1 d R . . . .
H2WB H 0.9731 0.7457 0.4390 0.141 Uiso 1 1 d R . . . .
O3W O 1.0714(7) 0.6463(5) 0.5121(6) 0.163(4) Uani 1 1 d . . . . .
O4W O 1.1074(4) 0.6743(3) 0.7435(4) 0.0971(19) Uani 1 1 d . . . . .
H4WA H 1.0703 0.6488 0.7250 0.146 Uiso 1 1 d R . . . .
H4WB H 1.1450 0.6584 0.7774 0.146 Uiso 1 1 d R . . . .
O5W O 1.0242(4) 0.7321(3) 0.2866(3) 0.0882(17) Uani 1 1 d . . . . .
H5WA H 1.0502 0.7611 0.2750 0.132 Uiso 1 1 d R . . . .
H5WB H 0.9977 0.7435 0.3164 0.132 Uiso 1 1 d R . . . .
N2 N 0.7376(3) 0.57579(19) 0.6738(2) 0.0400(10) Uani 1 1 d . . . . .
O9 O 0.7580(6) 0.3674(5) 0.1402(6) 0.072(3) Uani 0.475(5) 1 d D . P A 1
N13 N 0.7878(7) 0.3457(5) 0.0358(6) 0.080(4) Uani 0.475(5) 1 d D . P A 1
C57 C 0.7750(8) 0.3809(5) 0.0849(6) 0.082(6) Uani 0.475(5) 1 d D . P A 1
H57 H 0.7794 0.4219 0.0765 0.098 Uiso 0.475(5) 1 calc R . P A 1
C56 C 0.8159(12) 0.3641(9) -0.0252(8) 0.099(6) Uani 0.475(5) 1 d D U P A 1
H56A H 0.8313 0.4059 -0.0200 0.149 Uiso 0.475(5) 1 calc GR . P A 1
H56B H 0.7711 0.3584 -0.0698 0.149 Uiso 0.475(5) 1 calc GR . P A 1
H56C H 0.8646 0.3407 -0.0275 0.149 Uiso 0.475(5) 1 calc GR . P A 1
C55 C 0.7873(14) 0.2837(5) 0.0395(11) 0.103(6) Uani 0.475(5) 1 d D U P A 1
H55A H 0.7302 0.2698 0.0341 0.154 Uiso 0.475(5) 1 calc GR . P A 1
H55B H 0.8231 0.2708 0.0865 0.154 Uiso 0.475(5) 1 calc GR . P A 1
H55C H 0.8084 0.2672 0.0006 0.154 Uiso 0.475(5) 1 calc GR . P A 1
N14 N 0.7317(5) 0.5763(3) 0.0470(4) 0.0354(18) Uani 0.525(5) 1 d D . P A 2
C59 C 0.7652(6) 0.6348(3) 0.0584(5) 0.036(2) Uani 0.525(5) 1 d D . P A 2
H59A H 0.8000 0.6386 0.1083 0.054 Uiso 0.525(5) 1 calc GR . P A 2
H59B H 0.7193 0.6633 0.0498 0.054 Uiso 0.525(5) 1 calc GR . P A 2
H59C H 0.7991 0.6425 0.0247 0.054 Uiso 0.525(5) 1 calc GR . P A 2
C60 C 0.6413(6) 0.5708(7) 0.0324(7) 0.094(6) Uani 0.525(5) 1 d D . P A 2
H60A H 0.6242 0.5310 0.0145 0.141 Uiso 0.525(5) 1 calc GR . P A 2
H60B H 0.6140 0.5998 -0.0043 0.141 Uiso 0.525(5) 1 calc GR . P A 2
H60C H 0.6249 0.5778 0.0771 0.141 Uiso 0.525(5) 1 calc GR . P A 2
C58 C 0.7755(8) 0.5288(4) 0.0539(9) 0.107(6) Uani 0.525(5) 1 d D U P A 2
H58 H 0.8344 0.5324 0.0634 0.128 Uiso 0.525(5) 1 calc R . P A 2
O11 O 0.7447(12) 0.4783(4) 0.0489(10) 0.170(8) Uani 0.525(5) 1 d D U P A 2

loop_
_atom_site_aniso_label
_atom_site_aniso_U_11
_atom_site_aniso_U_22
_atom_site_aniso_U_33
_atom_site_aniso_U_23
_atom_site_aniso_U_13
_atom_site_aniso_U_12
Y1 0.0340(2) 0.0209(2) 0.0282(2) -0.00162(14) 0.01474(16) -0.00385(14)
Ni1 0.0340(4) 0.0237(4) 0.0375(4) -0.0033(3) 0.0183(3) -0.0023(3)
Cr1 0.0362(4) 0.0239(4) 0.0321(4) -0.0001(3) 0.0157(3) 0.0030(3)
Ni2 0.0336(4) 0.0278(4) 0.0314(4) -0.0007(3) 0.0120(3) -0.0029(3)
O2 0.0345(16) 0.0220(15) 0.0342(16) -0.0004(12) 0.0145(13) -0.0003(12)
O1 0.0374(17) 0.0227(15) 0.0385(17) 0.0015(13) 0.0188(14) -0.0036(13)
O6 0.0359(16) 0.0243(15) 0.0313(16) -0.0053(12) 0.0131(13) -0.0041(12)
O5 0.0335(16) 0.0244(15) 0.0419(18) -0.0037(13) 0.0157(14) -0.0017(13)
O3 0.0429(18) 0.0316(17) 0.0378(18) 0.0043(14) 0.0124(15) -0.0061(14)
N10 0.035(2) 0.040(2) 0.037(2) 0.0016(18) 0.0112(17) -0.0005(18)
O8 0.0409(18) 0.0300(16) 0.0355(17) -0.0068(13) 0.0188(14) -0.0058(14)
N7 0.034(2) 0.033(2) 0.055(3) -0.0044(19) 0.023(2) -0.0004(17)
O4 0.0409(18) 0.0279(16) 0.0391(18) 0.0061(14) 0.0126(15) -0.0054(14)
O7 0.0367(17) 0.0258(16) 0.050(2) -0.0115(14) 0.0165(15) -0.0059(13)
N9 0.036(2) 0.038(2) 0.039(2) -0.0048(18) 0.0109(18) -0.0087(17)
N8 0.040(2) 0.032(2) 0.054(3) -0.0033(19) 0.025(2) -0.0069(18)
N6 0.046(2) 0.031(2) 0.035(2) 0.0027(17) 0.0157(18) 0.0081(18)
C2 0.033(2) 0.027(2) 0.032(2) 0.0026(18) 0.0155(19) 0.0003(18)
C8 0.044(3) 0.024(2) 0.041(3) 0.0031(19) 0.024(2) -0.0002(19)
C13 0.044(3) 0.019(2) 0.039(2) 0.0009(18) 0.024(2) 0.0000(18)
C30 0.042(3) 0.026(2) 0.030(2) -0.0017(18) 0.012(2) -0.0018(19)
C35 0.041(2) 0.024(2) 0.026(2) -0.0003(17) 0.0101(19) 0.0008(18)
C6 0.051(3) 0.024(2) 0.032(2) 0.0009(18) 0.019(2) 0.002(2)
N3 0.043(2) 0.033(2) 0.051(3) 0.000(2) 0.022(2) 0.0000(18)
C5 0.054(3) 0.032(3) 0.063(4) 0.000(2) 0.027(3) 0.006(2)
C33 0.051(3) 0.027(2) 0.043(3) -0.007(2) 0.007(2) -0.003(2)
C4 0.047(3) 0.033(3) 0.047(3) 0.001(2) 0.016(2) 0.005(2)
C49 0.039(2) 0.026(2) 0.033(2) -0.0004(18) 0.016(2) 0.0007(19)
C16 0.042(3) 0.039(3) 0.071(4) 0.000(3) 0.027(3) -0.010(2)
C34 0.044(3) 0.029(2) 0.035(2) -0.0042(19) 0.010(2) -0.002(2)
C1 0.043(3) 0.038(3) 0.045(3) 0.003(2) 0.019(2) 0.009(2)
C45 0.063(3) 0.029(2) 0.047(3) 0.001(2) 0.015(3) 0.012(2)
C14 0.047(3) 0.025(2) 0.050(3) 0.000(2) 0.028(2) -0.003(2)
N1 0.055(3) 0.057(3) 0.063(3) -0.020(3) 0.015(3) 0.010(2)
C21 0.045(3) 0.034(3) 0.062(3) -0.002(2) 0.030(3) 0.008(2)
C26 0.045(3) 0.027(2) 0.035(2) 0.0017(19) 0.016(2) -0.002(2)
C31 0.044(3) 0.031(2) 0.039(3) -0.004(2) 0.012(2) 0.006(2)
C27 0.044(3) 0.022(2) 0.032(2) -0.0002(18) 0.016(2) 0.0014(19)
C9 0.050(3) 0.030(2) 0.046(3) 0.009(2) 0.020(2) 0.005(2)
C11 0.056(3) 0.024(2) 0.063(3) 0.008(2) 0.035(3) -0.002(2)
C42 0.039(3) 0.044(3) 0.037(3) 0.006(2) 0.011(2) 0.009(2)
C3 0.035(2) 0.023(2) 0.034(2) -0.0041(18) 0.0169(19) -0.0018(18)
C28 0.041(3) 0.044(3) 0.065(4) 0.021(3) 0.014(3) -0.009(2)
N4 0.069(3) 0.048(3) 0.062(3) 0.015(3) 0.027(3) 0.004(2)
C20 0.033(3) 0.043(3) 0.075(4) -0.005(3) 0.020(3) -0.001(2)
C10 0.062(3) 0.028(2) 0.054(3) 0.013(2) 0.028(3) 0.005(2)
C47 0.043(3) 0.029(2) 0.037(2) -0.0027(19) 0.020(2) 0.003(2)
C15 0.048(3) 0.028(2) 0.056(3) 0.001(2) 0.031(3) -0.007(2)
C36 0.044(3) 0.032(2) 0.038(3) -0.006(2) 0.010(2) -0.007(2)
C37 0.040(3) 0.048(3) 0.060(4) -0.012(3) 0.016(3) -0.014(2)
C43 0.042(3) 0.034(2) 0.033(2) 0.0040(19) 0.012(2) 0.006(2)
C25 0.068(4) 0.025(2) 0.050(3) -0.004(2) 0.030(3) -0.006(2)
C46 0.060(3) 0.027(2) 0.044(3) -0.002(2) 0.019(2) -0.001(2)
C22 0.051(3) 0.028(2) 0.048(3) -0.002(2) 0.027(2) 0.004(2)
C48 0.042(3) 0.043(3) 0.075(4) -0.030(3) 0.017(3) -0.009(2)
N5 0.055(4) 0.061(4) 0.124(6) 0.003(4) 0.028(4) 0.021(3)
C29 0.054(3) 0.050(3) 0.056(3) -0.019(3) 0.038(3) -0.016(3)
C44 0.050(3) 0.037(3) 0.047(3) 0.003(2) 0.012(2) 0.013(2)
C38 0.035(3) 0.060(4) 0.057(3) -0.013(3) 0.008(2) -0.006(3)
C41 0.034(3) 0.049(3) 0.056(3) -0.003(3) 0.013(2) -0.004(2)
C17 0.037(3) 0.053(3) 0.079(4) -0.005(3) 0.032(3) -0.005(2)
C7 0.064(4) 0.063(4) 0.053(4) 0.021(3) -0.007(3) -0.023(3)
N12 0.045(3) 0.182(7) 0.051(3) -0.004(4) 0.013(3) 0.034(4)
C54 0.086(6) 0.081(6) 0.092(6) 0.021(5) 0.015(5) 0.017(5)
C53 0.092(6) 0.068(5) 0.088(6) 0.006(5) -0.002(5) 0.017(5)
C51 0.154(12) 0.111(9) 0.084(7) -0.008(6) 0.013(7) 0.016(8)
C52 0.272(15) 0.125(9) 0.071(6) 0.008(6) 0.076(8) -0.056(10)
O10 0.039(2) 0.119(4) 0.043(2) -0.014(2) 0.0091(18) 0.007(2)
C50 0.103(7) 0.086(6) 0.076(5) -0.001(5) 0.024(5) 0.024(5)
N11 0.123(8) 0.092(6) 0.131(8) 0.005(6) -0.011(6) 0.016(6)
C18 0.075(5) 0.074(5) 0.094(6) -0.016(4) 0.061(4) -0.012(4)
C32 0.055(3) 0.030(2) 0.045(3) -0.010(2) 0.013(2) 0.007(2)
C23 0.062(4) 0.031(3) 0.077(4) 0.002(3) 0.041(3) 0.012(3)
C24 0.081(4) 0.024(2) 0.076(4) 0.001(3) 0.047(4) 0.008(3)
C19 0.044(4) 0.065(4) 0.142(8) -0.006(5) 0.044(4) -0.010(3)
C39 0.058(4) 0.090(5) 0.042(3) -0.004(3) -0.002(3) 0.002(4)
C40 0.040(3) 0.085(5) 0.097(6) -0.028(5) 0.010(3) -0.015(3)
O1W 0.061(2) 0.046(2) 0.0372(19) -0.0040(16) 0.0238(18) 0.0017(18)
O2W 0.111(5) 0.132(6) 0.123(6) 0.028(5) 0.054(5) -0.005(5)
O3W 0.156(8) 0.196(10) 0.143(8) 0.013(7) 0.052(7) 0.056(8)
O4W 0.089(4) 0.105(5) 0.105(5) -0.004(4) 0.040(4) 0.015(4)
O5W 0.079(4) 0.098(4) 0.088(4) 0.025(3) 0.023(3) -0.004(3)
N2 0.041(2) 0.038(2) 0.041(2) -0.0028(19) 0.0127(19) -0.0004(19)
O9 0.059(6) 0.079(7) 0.082(7) 0.012(6) 0.026(5) 0.031(5)
N13 0.054(7) 0.080(9) 0.102(11) 0.016(8) 0.013(7) 0.011(7)
C57 0.039(7) 0.079(11) 0.114(15) -0.037(11) -0.001(8) 0.019(7)
C56 0.077(8) 0.126(10) 0.093(9) -0.017(8) 0.021(7) -0.001(8)
C55 0.114(10) 0.077(8) 0.102(9) -0.024(7) 0.002(8) 0.022(8)
N14 0.049(5) 0.031(4) 0.026(4) -0.002(3) 0.009(3) 0.003(3)
C59 0.048(5) 0.032(5) 0.028(4) 0.000(4) 0.011(4) -0.008(4)
C60 0.168(19) 0.076(10) 0.050(8) -0.003(7) 0.049(10) -0.026(11)
C58 0.135(10) 0.093(9) 0.096(9) -0.019(7) 0.037(8) 0.000(8)
O11 0.161(14) 0.183(15) 0.142(13) -0.042(12) 0.001(11) -0.020(12)

loop_
_atom_type_symbol
_atom_type_description
_atom_type_scat_dispersion_real
_atom_type_scat_dispersion_imag
_atom_type_scat_source
C C 0.0181 0.0091 'International Tables Vol C Tables 4.2.6.8 and 6.1.1.4'
H H 0.0000 0.0000 'International Tables Vol C Tables 4.2.6.8 and 6.1.1.4'
N N 0.0311 0.0180 'International Tables Vol C Tables 4.2.6.8 and 6.1.1.4'
O O 0.0492 0.0322 'International Tables Vol C Tables 4.2.6.8 and 6.1.1.4'
Cr Cr -0.1635 2.4439 'International Tables Vol C Tables 4.2.6.8 and 6.1.1.4'
Ni Ni -3.0029 0.5091 'International Tables Vol C Tables 4.2.6.8 and 6.1.1.4'
Y Y -0.2670 2.0244 'International Tables Vol C Tables 4.2.6.8 and 6.1.1.4'

loop_
_geom_angle_atom_site_label_1
_geom_angle_atom_site_label_2
_geom_angle_atom_site_label_3
_geom_angle
_geom_angle_site_symmetry_1
_geom_angle_site_symmetry_3
O2 Y1 O3 124.81(11) . .
O2 Y1 O8 72.94(11) . .
O2 Y1 O4 63.39(11) . .
O2 Y1 O7 110.61(11) . .
O1 Y1 O2 64.62(11) . .
O1 Y1 O6 134.92(11) . .
O1 Y1 O5 125.58(11) . .
O1 Y1 O3 65.55(11) . .
O1 Y1 O8 78.91(11) . .
O1 Y1 O4 126.34(11) . .
O1 Y1 O7 70.84(11) . .
O6 Y1 O2 123.88(11) . .
O6 Y1 O5 64.10(11) . .
O6 Y1 O3 79.24(11) . .
O6 Y1 O8 65.33(11) . .
O6 Y1 O4 70.25(11) . .
O6 Y1 O7 125.38(11) . .
O5 Y1 O2 159.37(11) . .
O5 Y1 O3 73.80(11) . .
O5 Y1 O8 124.46(11) . .
O5 Y1 O4 107.90(11) . .
O5 Y1 O7 63.44(11) . .
O3 Y1 O4 143.89(11) . .
O3 Y1 O7 72.78(12) . .
O8 Y1 O3 75.74(11) . .
O8 Y1 O4 74.28(11) . .
O8 Y1 O7 143.07(11) . .
O4 Y1 O7 141.51(12) . .
O1W Y1 O2 79.10(13) . .
O1W Y1 O1 111.19(13) . .
O1W Y1 O6 113.89(13) . .
O1W Y1 O5 80.34(13) . .
O1W Y1 O3 141.86(13) . .
O1W Y1 O8 142.35(13) . .
O1W Y1 O4 70.84(13) . .
O1W Y1 O7 70.72(13) . .
O2 Ni1 O1 76.47(12) . .
O2 Ni1 N8 163.24(17) . .
N7 Ni1 O2 91.46(15) . .
N7 Ni1 O1 150.43(16) . .
N7 Ni1 N8 96.25(18) . .
N8 Ni1 O1 89.70(16) . .
N3 Ni1 O2 102.45(15) . .
N3 Ni1 O1 114.50(16) . .
N3 Ni1 N7 94.29(19) . .
N3 Ni1 N8 91.82(18) . .
C2 Cr1 C6 87.64(18) . .
C2 Cr1 C5 88.9(2) . .
C2 Cr1 C4 179.0(2) . .
C2 Cr1 C1 90.2(2) . .
C2 Cr1 C3 90.51(18) . .
C6 Cr1 C5 176.1(2) . .
C6 Cr1 C4 92.3(2) . .
C6 Cr1 C1 90.7(2) . .
C4 Cr1 C5 91.2(2) . .
C1 Cr1 C5 87.3(2) . .
C1 Cr1 C4 90.8(2) . .
C3 Cr1 C6 86.74(19) . .
C3 Cr1 C5 95.2(2) . .
C3 Cr1 C4 88.5(2) . .
C3 Cr1 C1 177.4(2) . .
O5 Ni2 O6 75.93(12) . .
O5 Ni2 N9 163.78(16) . .
N10 Ni2 O6 151.25(16) . .
N10 Ni2 O5 91.82(15) . .
N10 Ni2 N9 96.58(18) . .
N9 Ni2 O6 90.26(15) . .
N2 Ni2 O6 115.17(16) 3_666 .
N2 Ni2 O5 102.34(16) 3_666 .
N2 Ni2 N10 92.66(18) 3_666 .
N2 Ni2 N9 91.14(18) 3_666 .
Ni1 O2 Y1 107.30(13) . .
C27 O2 Y1 121.6(3) . .
C27 O2 Ni1 126.0(3) . .
Ni1 O1 Y1 108.85(13) . .
C13 O1 Y1 123.1(3) . .
C13 O1 Ni1 128.0(3) . .
Ni2 O6 Y1 109.05(13) . .
C35 O6 Y1 122.2(3) . .
C35 O6 Ni2 128.2(3) . .
Ni2 O5 Y1 107.15(13) . .
C49 O5 Y1 123.4(3) . .
C49 O5 Ni2 126.8(3) . .
C8 O3 Y1 116.6(3) . .
C8 O3 C7 116.1(4) . .
C7 O3 Y1 127.3(3) . .
C42 N10 Ni2 124.5(4) . .
C42 N10 C41 115.8(4) . .
C41 N10 Ni2 119.3(3) . .
C30 O8 Y1 116.0(3) . .
C30 O8 C29 115.9(4) . .
C29 O8 Y1 127.9(3) . .
C21 N7 Ni1 125.2(4) . .
C21 N7 C20 116.0(5) . .
C20 N7 Ni1 118.7(3) . .
C26 O4 Y1 117.2(3) . .
C26 O4 C28 116.3(4) . .
C28 O4 Y1 126.4(3) . .
C47 O7 Y1 118.6(3) . .
C47 O7 C48 116.6(4) . .
C48 O7 Y1 124.4(3) . .
C36 N9 Ni2 126.0(3) . .
C36 N9 C37 115.7(4) . .
C37 N9 Ni2 118.0(3) . .
C16 N8 Ni1 117.5(4) . .
C15 N8 Ni1 126.2(4) . .
C15 N8 C16 116.0(4) . .
N2 C2 Cr1 174.9(4) . .
O3 C8 C13 114.0(4) . .
C9 C8 O3 124.0(5) . .
C9 C8 C13 122.0(5) . .
O1 C13 C8 118.1(4) . .
O1 C13 C14 123.8(5) . .
C8 C13 C14 118.1(4) . .
O8 C30 C35 113.8(4) . .
C31 C30 O8 123.8(4) . .
C31 C30 C35 122.4(4) . .
O6 C35 C30 118.1(4) . .
O6 C35 C34 123.6(4) . .
C30 C35 C34 118.3(4) . .
N6 C6 Cr1 175.2(4) . .
C3 N3 Ni1 165.8(4) . .
N5 C5 Cr1 172.9(6) . .
C32 C33 C34 121.2(5) . .
N4 C4 Cr1 178.0(5) . .
O5 C49 C47 118.2(4) . .
O5 C49 C43 124.3(4) . .
C47 C49 C43 117.5(4) . .
N8 C16 C17 112.6(5) . .
C35 C34 C33 119.0(5) . .
C35 C34 C36 124.1(4) . .
C33 C34 C36 116.8(4) . .
N1 C1 Cr1 177.7(5) . .
C44 C45 C46 120.0(5) . .
C13 C14 C15 123.9(5) . .
C11 C14 C13 118.9(5) . .
C11 C14 C15 117.0(5) . .
N7 C21 C22 127.2(5) . .
O4 C26 C27 113.5(4) . .
O4 C26 C25 124.1(5) . .
C25 C26 C27 122.4(5) . .
C30 C31 C32 118.7(5) . .
O2 C27 C26 117.3(4) . .
O2 C27 C22 124.6(4) . .
C22 C27 C26 118.1(4) . .
C8 C9 C10 119.4(5) . .
C10 C11 C14 121.8(5) . .
N10 C42 C43 128.3(5) . .
N3 C3 Cr1 172.1(4) . .
N7 C20 C17 114.3(5) . .
C11 C10 C9 119.7(5) . .
O7 C47 C49 113.0(4) . .
C46 C47 O7 124.6(5) . .
C46 C47 C49 122.4(5) . .
N8 C15 C14 127.5(5) . .
N9 C36 C34 127.2(5) . .
N9 C37 C38 112.9(5) . .
C49 C43 C42 123.8(4) . .
C49 C43 C44 118.9(5) . .
C44 C43 C42 117.3(5) . .
C24 C25 C26 118.9(5) . .
C47 C46 C45 119.5(5) . .
C27 C22 C21 124.4(4) . .
C27 C22 C23 118.7(5) . .
C23 C22 C21 116.9(5) . .
C45 C44 C43 121.7(5) . .
C37 C38 C41 111.6(5) . .
C37 C38 C39 112.0(5) . .
C37 C38 C40 106.7(6) . .
C41 C38 C39 110.4(6) . .
C41 C38 C40 106.4(5) . .
C39 C38 C40 109.4(6) . .
N10 C41 C38 114.6(5) . .
C16 C17 C19 106.6(5) . .
C20 C17 C16 110.8(5) . .
C20 C17 C18 111.0(6) . .
C20 C17 C19 106.6(6) . .
C18 C17 C16 112.0(6) . .
C18 C17 C19 109.6(6) . .
C52 N12 C51 122.0(11) . .
C52 N12 C50 128.0(12) . .
C50 N12 C51 110.0(10) . .
N11 C53 C54 178.5(12) . .
O10 C50 N12 113.5(9) . .
C33 C32 C31 120.3(5) . .
C24 C23 C22 121.5(5) . .
C23 C24 C25 120.3(5) . .
C2 N2 Ni2 165.8(4) . 3_666
C57 N13 C56 124.5(10) . .
C57 N13 C55 125.1(10) . .
C55 N13 C56 109.9(13) . .
O9 C57 N13 127.1(11) . .
C59 N14 C60 116.5(8) . .
C58 N14 C59 125.0(8) . .
C58 N14 C60 118.2(7) . .
O11 C58 N14 123.5(11) . .

loop_
_geom_bond_atom_site_label_1
_geom_bond_atom_site_label_2
_geom_bond_distance
_geom_bond_site_symmetry_2
Y1 O2 2.372(3) .
Y1 O1 2.308(3) .
Y1 O6 2.310(3) .
Y1 O5 2.366(3) .
Y1 O3 2.484(3) .
Y1 O8 2.480(3) .
Y1 O4 2.509(3) .
Y1 O7 2.516(3) .
Y1 O1W 2.304(4) .
Ni1 O2 2.009(3) .
Ni1 O1 2.034(3) .
Ni1 N7 2.005(4) .
Ni1 N8 2.031(4) .
Ni1 N3 1.993(5) .
Cr1 C2 2.031(5) .
Cr1 C6 2.044(5) .
Cr1 C5 2.070(6) .
Cr1 C4 2.062(6) .
Cr1 C1 2.047(6) .
Cr1 C3 2.033(5) .
Ni2 O6 2.021(3) .
Ni2 O5 2.014(3) .
Ni2 N10 2.012(4) .
Ni2 N9 2.019(4) .
Ni2 N2 1.985(5) 3_666
O2 C27 1.336(5) .
O1 C13 1.333(6) .
O6 C35 1.340(5) .
O5 C49 1.326(6) .
O3 C8 1.386(6) .
O3 C7 1.436(7) .
N10 C42 1.287(7) .
N10 C41 1.473(7) .
O8 C30 1.392(6) .
O8 C29 1.447(6) .
N7 C21 1.287(7) .
N7 C20 1.475(7) .
O4 C26 1.374(6) .
O4 C28 1.438(6) .
O7 C47 1.379(6) .
O7 C48 1.449(6) .
N9 C36 1.292(7) .
N9 C37 1.484(7) .
N8 C16 1.481(7) .
N8 C15 1.282(7) .
N6 C6 1.155(7) .
C2 N2 1.143(6) .
C8 C13 1.406(7) .
C8 C9 1.384(7) .
C13 C14 1.410(7) .
C30 C35 1.394(7) .
C30 C31 1.385(7) .
C35 C34 1.405(7) .
N3 C3 1.150(6) .
C5 N5 1.145(8) .
C33 C34 1.410(7) .
C33 C32 1.369(8) .
C4 N4 1.140(7) .
C49 C47 1.404(7) .
C49 C43 1.414(7) .
C16 C17 1.529(8) .
C34 C36 1.446(7) .
C1 N1 1.154(7) .
C45 C46 1.393(8) .
C45 C44 1.357(8) .
C14 C11 1.406(7) .
C14 C15 1.437(8) .
C21 C22 1.435(8) .
C26 C27 1.406(7) .
C26 C25 1.384(7) .
C31 C32 1.394(7) .
C27 C22 1.395(7) .
C9 C10 1.394(8) .
C11 C10 1.373(8) .
C42 C43 1.442(7) .
C20 C17 1.520(9) .
C47 C46 1.378(7) .
C37 C38 1.518(9) .
C43 C44 1.420(7) .
C25 C24 1.383(9) .
C22 C23 1.425(7) .
C38 C41 1.524(8) .
C38 C39 1.534(10) .
C38 C40 1.537(8) .
C17 C18 1.528(10) .
C17 C19 1.536(8) .
N12 C51 1.436(14) .
N12 C52 1.255(14) .
N12 C50 1.400(11) .
C54 C53 1.413(12) .
C53 N11 1.141(12) .
O10 C50 1.321(11) .
C23 C24 1.364(9) .
N2 Ni2 1.986(5) 3_666
O9 C57 1.207(9) .
N13 C57 1.295(8) .
N13 C56 1.434(9) .
N13 C55 1.412(9) .
N14 C59 1.435(7) .
N14 C60 1.460(9) .
N14 C58 1.288(8) .
C58 O11 1.249(9) .
